data_7036773
loop_
_publ_author_name
'Izarova, N. V.'
'Kla\&s, L'
'de Oliveira, P.'
'Mbomekalle, I.-M.'
'Peters, V.'
'Haarmann, F.'
'K\"ogerler, P'

_publ_section_title
;
 Tin(ii)-functionalization of the archetypal {P8W48} polyoxotungstate.
;
_journal_issue 44
_journal_name_full 'Dalton transactions (Cambridge, England : 2003)'
_journal_page_first 19200
_journal_page_last 19206
_journal_paper_doi 10.1039/c5dt03164h
_journal_volume 44
_journal_year 2015
_chemical_formula_sum 'H126 K11 Li23 O250 P8 Sn6 W48'
_chemical_formula_weight 14501.43
_chemical_name_systematic
; 
 ? 
;
_space_group_IT_number 139
_symmetry_cell_setting tetragonal
_symmetry_space_group_name_Hall '-I 4 2'
_symmetry_space_group_name_H-M 'I 4/m m m'
_atom_sites_solution_hydrogens notdet
_atom_sites_solution_primary direct
_atom_sites_solution_secondary difmap
_audit_creation_method SHELXL-97
_cell_angle_alpha 90.00
_cell_angle_beta 90.00
_cell_angle_gamma 90.00
_cell_formula_units_Z 2
_cell_length_a 26.9749(3)
_cell_length_b 26.9749(3)
_cell_length_c 21.0538(3)
_cell_measurement_reflns_used 19267
_cell_measurement_temperature 120.00(10)
_cell_measurement_theta_max 28.9930
_cell_measurement_theta_min 3.0730
_cell_volume 15319.7(3)
_computing_cell_refinement
;
CrysAlisPro, Agilent Technologies,
Version 1.171.36.28 (release 01-02-2013 CrysAlis171 .NET)
(compiled Feb  1 2013,16:14:44)
;
_computing_data_collection
;
CrysAlisPro, Agilent Technologies,
Version 1.171.36.28 (release 01-02-2013 CrysAlis171 .NET)
(compiled Feb  1 2013,16:14:44)
;
_computing_data_reduction
;
CrysAlisPro, Agilent Technologies,
Version 1.171.36.28 (release 01-02-2013 CrysAlis171 .NET)
(compiled Feb  1 2013,16:14:44)
;
_computing_structure_refinement 'SHELXL-97 (Sheldrick, 2008)'
_computing_structure_solution 'SHELXS-97 (Sheldrick, 2008)'
_diffrn_ambient_temperature 120.00(10)
_diffrn_measured_fraction_theta_full 0.960
_diffrn_measured_fraction_theta_max 0.960
_diffrn_measurement_device_type 'SuperNova, Dual, Cu at zero, Atlas'
_diffrn_measurement_method '\f and \w scans'
_diffrn_radiation_monochromator graphite
_diffrn_radiation_source 'fine-focus sealed tube'
_diffrn_radiation_type MoK\a
_diffrn_radiation_wavelength 0.71073
_diffrn_reflns_av_R_equivalents 0.1162
_diffrn_reflns_av_sigmaI/netI 0.0484
_diffrn_reflns_limit_h_max 36
_diffrn_reflns_limit_h_min -36
_diffrn_reflns_limit_k_max 33
_diffrn_reflns_limit_k_min -36
_diffrn_reflns_limit_l_max 29
_diffrn_reflns_limit_l_min -26
_diffrn_reflns_number 92892
_diffrn_reflns_theta_full 29.55
_diffrn_reflns_theta_max 29.55
_diffrn_reflns_theta_min 2.88
_exptl_absorpt_coefficient_mu 18.702
_exptl_absorpt_correction_T_max 0.3161
_exptl_absorpt_correction_T_min 0.0959
_exptl_absorpt_correction_type multi-scan
_exptl_absorpt_process_details
;
CrysAlisPro, Agilent Technologies,
Version 1.171.36.28 (release 01-02-2013 CrysAlis171 .NET)
(compiled Feb  1 2013,16:14:44)
Empirical absorption correction using spherical harmonics,
 implemented in SCALE3 ABSPACK scaling algorithm.
;
_exptl_crystal_colour orange
_exptl_crystal_density_diffrn 3.144
_exptl_crystal_density_method 'not measured'
_exptl_crystal_description block
_exptl_crystal_F_000 12752
_exptl_crystal_size_max 0.24
_exptl_crystal_size_mid 0.13
_exptl_crystal_size_min 0.08
_refine_diff_density_max 4.261
_refine_diff_density_min -4.401
_refine_diff_density_rms 0.461
_refine_ls_extinction_method none
_refine_ls_goodness_of_fit_ref 1.090
_refine_ls_matrix_type full
_refine_ls_number_parameters 125
_refine_ls_number_reflns 5641
_refine_ls_number_restraints 1
_refine_ls_restrained_S_all 1.091
_refine_ls_R_factor_all 0.1141
_refine_ls_R_factor_gt 0.0785
_refine_ls_shift/su_max 0.000
_refine_ls_shift/su_mean 0.000
_refine_ls_structure_factor_coef Fsqd
_refine_ls_weighting_details 'calc w=1/[\s^2^(Fo^2^)+(0.0671P)^2^+2388.5801P] where P=(Fo^2^+2Fc^2^)/3'
_refine_ls_weighting_scheme calc
_refine_ls_wR_factor_gt 0.1905
_refine_ls_wR_factor_ref 0.2117
_reflns_number_gt 4039
_reflns_number_total 5641
_reflns_threshold_expression >2sigma(I)
_cod_data_source_file c5dt03164h2.cif
_cod_data_source_block Sn6P8W48
_cod_depositor_comments 'Adding full bibliography for 7036772--7036774.cif.'
_cod_original_sg_symbol_H-M I4/mmm
_cod_database_code 7036773

loop_
_symmetry_equiv_pos_as_xyz
'x, y, z'
'-x, -y, z'
'-y, x, z'
'y, -x, z'
'-x, y, -z'
'x, -y, -z'
'y, x, -z'
'-y, -x, -z'
'x+1/2, y+1/2, z+1/2'
'-x+1/2, -y+1/2, z+1/2'
'-y+1/2, x+1/2, z+1/2'
'y+1/2, -x+1/2, z+1/2'
'-x+1/2, y+1/2, -z+1/2'
'x+1/2, -y+1/2, -z+1/2'
'y+1/2, x+1/2, -z+1/2'
'-y+1/2, -x+1/2, -z+1/2'
'-x, -y, -z'
'x, y, -z'
'y, -x, -z'
'-y, x, -z'
'x, -y, z'
'-x, y, z'
'-y, -x, z'
'y, x, z'
'-x+1/2, -y+1/2, -z+1/2'
'x+1/2, y+1/2, -z+1/2'
'y+1/2, -x+1/2, -z+1/2'
'-y+1/2, x+1/2, -z+1/2'
'x+1/2, -y+1/2, z+1/2'
'-x+1/2, y+1/2, z+1/2'
'-y+1/2, -x+1/2, z+1/2'
'y+1/2, x+1/2, z+1/2'

loop_
_atom_site_label
_atom_site_type_symbol
_atom_site_fract_x
_atom_site_fract_y
_atom_site_fract_z
_atom_site_U_iso_or_equiv
_atom_site_adp_type
_atom_site_occupancy
_atom_site_symmetry_multiplicity
_atom_site_calc_flag
_atom_site_refinement_flags
_atom_site_disorder_group
Sn1 Sn 0.0000 0.1970(8) 0.0815(7) 0.082(2) Uiso 0.239(9) 2 d SP 1
O1SN O 0.0188(18) 0.237(2) 0.158(2) 0.036(12) Uiso 0.239(9) 1 d P 1
Sn1B Sn 0.0000 0.1703(5) 0.0933(5) 0.082(2) Uiso 0.362(9) 2 d SP 2
O2SN O 1.157(3) -0.007(7) -0.281(4) 0.08(3) Uiso 0.181(5) 1 d P 2
Sn1C Sn 0.0000 0.1801(9) 0.2354(11) 0.082(2) Uiso 0.146(6) 2 d SP 3
W1 W 0.06823(3) 0.32739(4) 0.07948(3) 0.0440(2) Uani 1 1 d . .
W2 W 0.20301(3) 0.30165(3) 0.07957(3) 0.0358(2) Uani 1 1 d . .
W3 W 0.11540(3) 0.21420(3) 0.16128(3) 0.0344(2) Uani 1 1 d . .
P1 P 0.1199(3) 0.2297(3) 0.0000 0.0330(15) Uani 1 2 d S .
O1T O 0.0577(6) 0.3756(6) 0.1310(7) 0.049(4) Uiso 1 1 d . .
O2T O 0.2289(5) 0.3447(5) 0.1316(6) 0.033(3) Uiso 1 1 d . .
O3T O 0.1203(5) 0.2326(5) 0.2402(7) 0.043(3) Uiso 1 1 d . .
O3 O 0.0589(6) 0.1798(6) 0.1634(7) 0.053(4) Uiso 1 1 d . .
O1P1 O 0.0784(6) 0.2720(7) 0.0000 0.032(4) Uiso 1 2 d S .
O11 O 0.0000 0.3081(8) 0.0698(10) 0.047(5) Uiso 1 2 d S .
O12 O 0.1391(5) 0.3348(5) 0.0726(6) 0.034(3) Uiso 1 1 d . .
O13 O 0.0796(5) 0.2726(5) 0.1344(6) 0.035(3) Uiso 1 1 d . .
O2P1 O 0.1714(6) 0.2540(6) 0.0000 0.026(3) Uiso 1 2 d S .
O22 O 0.2611(4) 0.2611(4) 0.0712(7) 0.027(3) Uiso 1 2 d S .
O23 O 0.1735(5) 0.2562(4) 0.1331(6) 0.032(3) Uiso 1 1 d . .
O3P1 O 0.1128(5) 0.1979(5) 0.0594(6) 0.034(3) Uiso 1 1 d . .
O33 O 0.1590(5) 0.1590(5) 0.1643(9) 0.045(5) Uiso 1 2 d S .
O112 O 0.0613(7) 0.3624(7) 0.0000 0.037(4) Uiso 1 2 d S .
O222 O 0.2213(6) 0.3330(6) 0.0000 0.030(4) Uiso 1 2 d S .
K1 K 0.3226(3) 0.3226(3) 0.1755(5) 0.035(2) Uani 0.50 2 d SP .
K2 K 0.1856(4) 0.3144(4) 0.2500 0.048(3) Uani 0.50 2 d SP .
K3 K -0.0489(4) 0.0489(4) 0.0754(10) 0.053(5) Uani 0.38 2 d SP .
O1W O 0.2500 0.2500 0.2500 0.077(11) Uiso 1 4 d S .
O2W O 0.100(3) 0.100(3) 0.0000 0.07(3) Uiso 0.38 4 d SP .

loop_
_atom_site_aniso_label
_atom_site_aniso_U_11
_atom_site_aniso_U_22
_atom_site_aniso_U_33
_atom_site_aniso_U_23
_atom_site_aniso_U_13
_atom_site_aniso_U_12
W1 0.0444(5) 0.0640(6) 0.0235(4) -0.0042(3) -0.0009(3) 0.0060(4)
W2 0.0430(4) 0.0437(4) 0.0209(3) -0.0022(3) -0.0031(3) -0.0177(3)
W3 0.0316(4) 0.0528(5) 0.0187(3) -0.0008(3) 0.0016(3) -0.0105(3)
P1 0.032(3) 0.050(4) 0.017(3) 0.000 0.000 -0.014(3)
K1 0.036(4) 0.036(4) 0.033(5) -0.011(3) -0.011(3) 0.001(5)
K2 0.061(5) 0.061(5) 0.022(5) 0.001(3) 0.001(3) -0.023(6)
K3 0.041(6) 0.041(6) 0.078(13) 0.002(6) -0.002(6) 0.011(7)

loop_
_atom_type_symbol
_atom_type_description
_atom_type_scat_dispersion_real
_atom_type_scat_dispersion_imag
_atom_type_scat_source
H H 0.0000 0.0000 'International Tables Vol C Tables 4.2.6.8 and 6.1.1.4'
Li Li -0.0003 0.0001 'International Tables Vol C Tables 4.2.6.8 and 6.1.1.4'
O O 0.0106 0.0060 'International Tables Vol C Tables 4.2.6.8 and 6.1.1.4'
P P 0.1023 0.0942 'International Tables Vol C Tables 4.2.6.8 and 6.1.1.4'
K K 0.2009 0.2494 'International Tables Vol C Tables 4.2.6.8 and 6.1.1.4'
Sn Sn -0.6537 1.4246 'International Tables Vol C Tables 4.2.6.8 and 6.1.1.4'
W W -0.8490 6.8722 'International Tables Vol C Tables 4.2.6.8 and 6.1.1.4'

loop_
_geom_angle_atom_site_label_1
_geom_angle_atom_site_label_2
_geom_angle_atom_site_label_3
_geom_angle
_geom_angle_site_symmetry_1
_geom_angle_site_symmetry_3
O1SN Sn1 O1SN 29(3) . 22
O1SN Sn1 O3 72.1(15) . 22
O1SN Sn1 O3 50.1(15) 22 22
O1SN Sn1 O3 50.1(15) . .
O1SN Sn1 O3 72.1(15) 22 .
O3 Sn1 O3 83.3(9) 22 .
O1SN O1SN Sn1 75.4(14) 22 .
O2SN Sn1B O2SN 147.1(4) . 22
O2SN Sn1B O3 151.5(5) . 22
O2SN Sn1B O3 58.9(5) 22 22
O2SN Sn1B O3 58.9(5) . .
O2SN Sn1B O3 151.5(5) 22 .
O3 Sn1B O3 93.3(9) 22 .
O2SN Sn1B K3 101.2(4) . .
O2SN Sn1B K3 58.8(4) 22 .
O3 Sn1B K3 84.8(6) 22 .
O3 Sn1B K3 116.7(7) . .
O2SN Sn1B K3 58.8(4) . 4
O2SN Sn1B K3 101.2(4) 22 4
O3 Sn1B K3 116.7(7) 22 4
O3 Sn1B K3 84.8(6) . 4
K3 Sn1B K3 43.6(5) . 4
O2SN O2SN Sn1B 16.5(2) 22 .
O2SN O2SN K3 13.24(17) 22 .
Sn1B O2SN K3 5.98(3) . .
O2SN O2SN K3 14.36(18) 22 4
Sn1B O2SN K3 5.65(4) . 4
K3 O2SN K3 1.121(18) . 4
O3 Sn1C O3 92.7(12) 22 .
O1T W1 O13 103.4(6) . .
O1T W1 O11 96.6(8) . .
O13 W1 O11 90.5(7) . .
O1T W1 O112 99.3(7) . .
O13 W1 O112 157.3(6) . .
O11 W1 O112 87.0(8) . .
O1T W1 O12 97.6(6) . .
O13 W1 O12 88.0(5) . .
O11 W1 O12 165.7(7) . .
O112 W1 O12 88.9(7) . .
O1T W1 O1P1 171.3(6) . .
O13 W1 O1P1 85.2(5) . .
O11 W1 O1P1 81.9(7) . .
O112 W1 O1P1 72.1(6) . .
O12 W1 O1P1 83.8(6) . .
O2T W2 O23 103.4(5) . .
O2T W2 O22 96.3(6) . .
O23 W2 O22 91.6(6) . .
O2T W2 O222 98.7(6) . .
O23 W2 O222 157.9(6) . .
O22 W2 O222 87.8(7) . .
O2T W2 O12 95.6(5) . .
O23 W2 O12 88.2(5) . .
O22 W2 O12 167.8(6) . .
O222 W2 O12 87.8(6) . .
O2T W2 O2P1 171.4(5) . .
O23 W2 O2P1 85.0(5) . .
O22 W2 O2P1 85.2(6) . .
O222 W2 O2P1 72.9(5) . .
O12 W2 O2P1 82.7(5) . .
O2T W2 K2 50.8(4) . .
O23 W2 K2 53.4(4) . .
O22 W2 K2 104.5(5) . .
O222 W2 K2 147.6(5) . .
O12 W2 K2 85.2(4) . .
O2P1 W2 K2 137.0(3) . .
O2T W2 K1 40.2(4) . .
O23 W2 K1 97.9(4) . .
O22 W2 K1 56.5(5) . .
O222 W2 K1 100.2(5) . .
O12 W2 K1 135.6(4) . .
O2P1 W2 K1 141.5(4) . .
K2 W2 K1 64.9(2) . .
O3T W3 O3 100.9(7) . .
O3T W3 O33 98.3(7) . .
O3 W3 O33 96.9(8) . .
O3T W3 O13 94.9(6) . .
O3 W3 O13 90.3(6) . .
O33 W3 O13 163.5(7) . .
O3T W3 O23 93.5(6) . .
O3 W3 O23 163.8(6) . .
O33 W3 O23 88.2(7) . .
O13 W3 O23 81.1(5) . .
O3T W3 O3P1 174.4(6) . .
O3 W3 O3P1 83.9(6) . .
O33 W3 O3P1 84.0(7) . .
O13 W3 O3P1 82.0(5) . .
O23 W3 O3P1 81.4(5) . .
O3T W3 K2 44.6(5) . .
O3 W3 K2 141.7(5) . .
O33 W3 K2 103.4(7) . .
O13 W3 K2 79.2(4) . .
O23 W3 K2 50.1(3) . .
O3P1 W3 K2 129.9(3) . .
O3T W3 K1 37.7(5) . 25
O3 W3 K1 102.1(5) . 25
O33 W3 K1 60.7(6) . 25
O13 W3 K1 132.2(4) . 25
O23 W3 K1 93.8(4) . 25
O3P1 W3 K1 144.6(3) . 25
K2 W3 K1 62.5(2) . 25
O3P1 P1 O3P1 109.8(10) 18 .
O3P1 P1 O2P1 110.6(6) 18 .
O3P1 P1 O2P1 110.6(6) . .
O3P1 P1 O1P1 108.3(7) 18 .
O3P1 P1 O1P1 108.3(7) . .
O2P1 P1 O1P1 109.2(10) . .
W2 O2T K1 115.7(6) . .
W2 O2T K2 101.1(5) . .
K1 O2T K2 91.2(5) . .
W3 O3T K1 119.9(7) . 25
W3 O3T K2 109.8(6) . .
K1 O3T K2 91.5(5) 25 .
W3 O3 Sn1B 131.7(9) . .
W3 O3 Sn1C 129.3(10) . .
Sn1B O3 Sn1C 86.6(8) . .
W3 O3 Sn1 116.6(9) . .
Sn1B O3 Sn1 18.5(4) . .
Sn1C O3 Sn1 90.9(8) . .
P1 O1P1 W1 123.8(6) . .
P1 O1P1 W1 123.8(6) . 18
W1 O1P1 W1 95.5(7) . 18
W1 O11 W1 146.2(12) 22 .
W1 O12 W2 145.6(7) . .
W1 O13 W3 153.2(7) . .
P1 O2P1 W2 125.4(5) . 18
P1 O2P1 W2 125.4(5) . .
W2 O2P1 W2 94.8(6) 18 .
W2 O22 W2 157.4(9) 24 .
W2 O22 K1 93.7(5) 24 .
W2 O22 K1 93.7(5) . .
W2 O23 W3 152.2(7) . .
W2 O23 K2 96.3(5) . .
W3 O23 K2 98.0(4) . .
P1 O3P1 W3 133.2(8) . .
W3 O33 W3 166.1(12) . 24
W1 O112 W1 120.2(10) . 18
W2 O222 W2 119.4(9) . 18
O2T K1 O2T 106.5(6) 24 .
O2T K1 O3T 146.9(6) 24 16
O2T K1 O3T 66.6(4) . 16
O2T K1 O3T 66.6(4) 24 25
O2T K1 O3T 146.9(6) . 25
O3T K1 O3T 100.7(7) 16 25
O2T K1 O1W 74.6(4) 24 .
O2T K1 O1W 74.6(4) . .
O3T K1 O1W 72.4(4) 16 .
O3T K1 O1W 72.4(4) 25 .
O2T K1 O22 53.8(3) 24 .
O2T K1 O22 53.8(3) . .
O3T K1 O22 116.5(4) 16 .
O3T K1 O22 116.5(4) 25 .
O1W K1 O22 72.6(4) . .
O2T K1 W2 24.1(3) 24 24
O2T K1 W2 82.6(4) . 24
O3T K1 W2 136.1(5) 16 24
O3T K1 W2 88.1(3) 25 24
O1W K1 W2 69.7(2) . 24
O22 K1 W2 29.85(10) . 24
O2T K1 W2 82.6(4) 24 .
O2T K1 W2 24.1(3) . .
O3T K1 W2 88.1(3) 16 .
O3T K1 W2 136.1(5) 25 .
O1W K1 W2 69.7(2) . .
O22 K1 W2 29.85(10) . .
W2 K1 W2 58.56(15) 24 .
O2T K1 W3 88.3(3) 24 25
O2T K1 W3 137.3(4) . 25
O3T K1 W3 79.1(4) 16 25
O3T K1 W3 22.5(3) 25 25
O1W K1 W3 71.2(2) . 25
O22 K1 W3 133.1(4) . 25
W2 K1 W3 107.97(17) 24 25
W2 K1 W3 140.8(3) . 25
O2T K1 W3 137.3(4) 24 16
O2T K1 W3 88.3(3) . 16
O3T K1 W3 22.5(3) 16 16
O3T K1 W3 79.1(4) 25 16
O1W K1 W3 71.2(2) . 16
O22 K1 W3 133.1(4) . 16
W2 K1 W3 140.8(3) 24 16
W2 K1 W3 107.97(17) . 16
W3 K1 W3 57.02(15) 25 16
O2T K1 K2 45.6(3) 24 25
O2T K1 K2 106.2(5) . 25
O3T K1 K2 103.4(5) 16 25
O3T K1 K2 44.7(3) 25 25
O1W K1 K2 37.7(2) . 25
O22 K1 K2 76.3(3) . 25
W2 K1 K2 54.99(13) 24 25
W2 K1 K2 91.4(3) . 25
W3 K1 K2 56.82(13) 25 25
W3 K1 K2 92.1(3) 16 25
O2T K1 K2 106.3(5) 24 .
O2T K1 K2 45.6(3) . .
O3T K1 K2 44.7(3) 16 .
O3T K1 K2 103.4(5) 25 .
O1W K1 K2 37.7(2) . .
O22 K1 K2 76.3(3) . .
W2 K1 K2 91.4(3) 24 .
W2 K1 K2 54.99(13) . .
W3 K1 K2 92.1(3) 25 .
W3 K1 K2 56.82(13) 16 .
K2 K1 K2 75.4(4) 25 .
O1W K2 O3T 83.6(4) . .
O1W K2 O3T 83.6(4) . 16
O3T K2 O3T 167.3(9) . 16
O1W K2 O2T 85.0(4) . .
O3T K2 O2T 114.3(4) . .
O3T K2 O2T 64.5(4) 16 .
O1W K2 O2T 85.0(4) . 16
O3T K2 O2T 64.5(4) . 16
O3T K2 O2T 114.3(4) 16 16
O2T K2 O2T 170.0(8) . 16
O1W K2 O23 72.5(4) . 16
O3T K2 O23 118.7(4) . 16
O3T K2 O23 56.9(4) 16 16
O2T K2 O23 118.6(4) . 16
O2T K2 O23 58.0(3) 16 16
O1W K2 O23 72.5(4) . .
O3T K2 O23 56.9(4) . .
O3T K2 O23 118.7(4) 16 .
O2T K2 O23 58.0(3) . .
O2T K2 O23 118.6(4) 16 .
O23 K2 O23 145.1(8) 16 .
O1W K2 W2 80.9(3) . 16
O3T K2 W2 91.7(3) . 16
O3T K2 W2 86.3(3) 16 16
O2T K2 W2 148.8(4) . 16
O2T K2 W2 28.1(2) 16 16
O23 K2 W2 30.3(2) 16 16
O23 K2 W2 140.2(4) . 16
O1W K2 W2 80.9(3) . .
O3T K2 W2 86.3(3) . .
O3T K2 W2 91.7(3) 16 .
O2T K2 W2 28.1(2) . .
O2T K2 W2 148.8(4) 16 .
O23 K2 W2 140.2(4) 16 .
O23 K2 W2 30.3(2) . .
W2 K2 W2 161.8(5) 16 .
O1W K2 W3 81.3(2) . 16
O3T K2 W3 150.3(4) . 16
O3T K2 W3 25.6(3) 16 16
O2T K2 W3 89.7(3) . 16
O2T K2 W3 88.8(3) 16 16
O23 K2 W3 31.9(2) 16 16
O23 K2 W3 139.3(4) . 16
W2 K2 W3 60.71(5) 16 16
W2 K2 W3 116.19(13) . 16
O1W K2 W3 81.3(2) . .
O3T K2 W3 25.6(3) . .
O3T K2 W3 150.3(4) 16 .
O2T K2 W3 88.8(3) . .
O2T K2 W3 89.7(3) 16 .
O23 K2 W3 139.3(4) 16 .
O23 K2 W3 31.9(2) . .
W2 K2 W3 116.19(13) 16 .
W2 K2 W3 60.71(5) . .
W3 K2 W3 162.6(5) 16 .
O1W K2 K1 52.3(2) . .
O3T K2 K1 125.9(5) . .
O3T K2 K1 43.8(3) 16 .
O2T K2 K1 43.2(3) . .
O2T K2 K1 128.5(5) 16 .
O23 K2 K1 80.2(4) 16 .
O23 K2 K1 78.7(4) . .
W2 K2 K1 107.8(3) 16 .
W2 K2 K1 60.08(19) . .
W3 K2 K1 60.64(18) 16 .
W3 K2 K1 107.8(3) . .
O2SN K3 O2SN 82.1(6) . 23
O2SN K3 O2W 114.8(11) . 3
O2SN K3 O2W 114.8(11) 23 3
O2SN K3 K3 13.24(17) . 4
O2SN K3 K3 87.4(3) 23 4
O2W K3 K3 123.4(8) 3 4
O2SN K3 K3 87.4(3) . 3
O2SN K3 K3 13.24(17) 23 3
O2W K3 K3 123.4(8) 3 3
K3 K3 K3 89.997(1) 4 3
O2SN K3 O2SN 152.4(4) . 22
O2SN K3 O2SN 86.65(8) 23 22
O2W K3 O2SN 48.8(5) 3 22
K3 K3 O2SN 165.64(18) 4 22
K3 K3 O2SN 87.2(3) 3 22
O2SN K3 O2SN 86.65(8) . 3
O2SN K3 O2SN 152.4(4) 23 3
O2W K3 O2SN 48.8(5) 3 3
K3 K3 O2SN 87.2(3) 4 3
K3 K3 O2SN 165.64(18) 3 3
O2SN K3 O2SN 92.0(7) 22 3
O2SN K3 K3 77.02(16) . 18
O2SN K3 K3 77.02(16) 23 18
O2W K3 K3 51.1(16) 3 18
K3 K3 K3 89.997(1) 4 18
K3 K3 K3 89.997(1) 3 18
O2SN K3 K3 75.93(17) 22 18
O2SN K3 K3 75.93(17) 3 18
O2SN K3 Sn1B 154.8(4) . 3
O2SN K3 Sn1B 72.8(4) 23 3
O2W K3 Sn1B 76.3(6) 3 3
K3 K3 Sn1B 157.3(3) 4 3
K3 K3 Sn1B 68.2(3) 3 3
O2SN K3 Sn1B 27.6(4) 22 3
O2SN K3 Sn1B 115.5(5) 3 3
K3 K3 Sn1B 96.1(4) 18 3
O2SN K3 Sn1B 72.8(4) . .
O2SN K3 Sn1B 154.8(4) 23 .
O2W K3 Sn1B 76.3(6) 3 .
K3 K3 Sn1B 68.2(3) 4 .
K3 K3 Sn1B 157.3(3) 3 .
O2SN K3 Sn1B 115.5(5) 22 .
O2SN K3 Sn1B 27.6(4) 3 .
K3 K3 Sn1B 96.1(4) 18 .
Sn1B K3 Sn1B 132.3(5) 3 .
O2SN K3 K3 43.9(3) . 2
O2SN K3 K3 43.9(3) 23 2
O2W K3 K3 141.1(16) 3 2
K3 K3 K3 44.998(1) 4 2
K3 K3 K3 45.0 3 2
O2SN K3 K3 130.6(3) 22 2
O2SN K3 K3 130.6(3) 3 2
K3 K3 K3 90.0 18 2
Sn1B K3 K3 112.9(3) 3 2
Sn1B K3 K3 112.9(3) . 2
O2SN K3 K3 78.4(3) . 20
O2SN K3 K3 37.4(5) 23 20
O2W K3 K3 82.4(15) 3 20
K3 K3 K3 90.0 4 20
K3 K3 K3 50.3(5) 3 20
O2SN K3 K3 77.4(3) 22 20
O2SN K3 K3 115.6(5) 3 20
K3 K3 K3 39.7(5) 18 20
Sn1B K3 K3 81.1(3) 3 20
Sn1B K3 K3 132.2(7) . 20
K3 K3 K3 63.1(3) 2 20
K2 O1W K2 180.000(1) 25 .
K2 O1W K1 90.000(1) 25 .
K2 O1W K1 90.000(1) . .
K2 O1W K1 90.000(1) 25 25
K2 O1W K1 90.000(1) . 25
K1 O1W K1 179.999(1) . 25
K3 O2W K3 78(3) 19 4

loop_
_geom_bond_atom_site_label_1
_geom_bond_atom_site_label_2
_geom_bond_distance
_geom_bond_site_symmetry_2
Sn1 O1SN 2.01(5) .
Sn1 O1SN 2.01(5) 22
Sn1 O3 2.39(2) 22
Sn1 O3 2.39(2) .
O1SN O1SN 1.01(10) 22
Sn1B O2SN 32.54(9) .
Sn1B O2SN 32.54(9) 22
Sn1B O3 2.182(17) 22
Sn1B O3 2.182(17) .
Sn1B K3 3.551(14) .
Sn1B K3 3.551(14) 4
O2SN O2SN 62.41(18) 22
O2SN K3 33.41(9) .
O2SN K3 30.85(9) 4
Sn1C O3 2.19(2) 22
Sn1C O3 2.19(2) .
W1 O1T 1.718(15) .
W1 O13 1.902(13) .
W1 O11 1.924(6) .
W1 O112 1.930(9) .
W1 O12 1.926(12) .
W1 O1P1 2.260(12) .
W2 O2T 1.743(12) .
W2 O23 1.846(12) .
W2 O22 1.919(3) .
W2 O222 1.940(9) .
W2 O12 1.948(13) .
W2 O2P1 2.277(11) .
W2 K2 3.635(3) .
W2 K1 3.847(9) .
W3 O3T 1.740(14) .
W3 O3 1.786(16) .
W3 O33 1.899(3) .
W3 O13 1.932(13) .
W3 O23 2.024(12) .
W3 O3P1 2.191(12) .
W3 K2 3.792(3) .
W3 K1 3.949(9) 25
P1 O3P1 1.529(13) 18
P1 O3P1 1.529(13) .
P1 O2P1 1.537(17) .
P1 O1P1 1.598(19) .
O2T K1 2.755(14) .
O2T K2 2.872(12) .
O3T K1 2.783(15) 25
O3T K2 2.831(14) .
O1P1 W1 2.260(12) 18
O11 W1 1.924(6) 22
O2P1 W2 2.277(11) 18
O22 W2 1.919(3) 24
O22 K1 3.213(19) .
O23 K2 2.937(13) .
O33 W3 1.899(3) 24
O112 W1 1.930(9) 18
O222 W2 1.940(9) 18
K1 O2T 2.755(14) 24
K1 O3T 2.782(15) 16
K1 O3T 2.782(15) 25
K1 O1W 3.182(12) .
K1 W2 3.847(9) 24
K1 W3 3.949(9) 25
K1 W3 3.949(9) 16
K1 K2 4.020(14) 25
K1 K2 4.020(14) .
K2 O1W 2.457(16) .
K2 O3T 2.831(14) 16
K2 O2T 2.872(12) 16
K2 O23 2.937(13) 16
K2 W2 3.635(3) 16
K2 W3 3.792(3) 16
K3 O2SN 33.41(9) 23
K3 O2W 2.53(9) 3
K3 K3 2.64(2) 4
K3 K3 2.64(2) 3
K3 O2SN 30.85(9) 22
K3 O2SN 30.85(9) 3
K3 K3 3.17(4) 18
K3 Sn1B 3.551(14) 3
K3 K3 3.73(3) 2
K3 K3 4.13(4) 20
O1W K2 2.457(16) 25
O1W K1 3.182(12) 25
O2W K3 2.53(9) 19
O2W K3 2.53(9) 4
